data_7221554
loop_
_publ_author_name
'Jiang, Xue'
'Han, Song-De'
'Zhao, Ran'
'Xu, Jian'
'Bu, Xian-He'

_publ_section_title
;
 Ln(III) ion dependent magnetism in heterometallic Cu-Ln complexes based
 on azide and 1,2,3-triazole-4,5-dicarboxylate as co-ligands
;
_journal_name_full 'RSC Adv.'
_journal_paper_doi 10.1039/C5RA07972A
_journal_year 2015
_chemical_formula_sum 'C8 H12 Cu2 N9 O14 Sm'
_chemical_formula_weight 735.70
_chemical_name_systematic
; 
 ? 
;
_space_group_IT_number 13
_symmetry_cell_setting monoclinic
_symmetry_space_group_name_Hall '-P 2yc'
_symmetry_space_group_name_H-M 'P 1 2/c 1'
_atom_sites_solution_hydrogens geom
_atom_sites_solution_primary direct
_atom_sites_solution_secondary difmap
_audit_creation_method SHELXL-97
_audit_update_record
;
2015-04-25 deposited with the CCDC.
2015-07-13 downloaded from the CCDC.
;
_cell_angle_alpha 90.00
_cell_angle_beta 103.09(3)
_cell_angle_gamma 90.00
_cell_formula_units_Z 2
_cell_length_a 11.878(2)
_cell_length_b 7.4838(15)
_cell_length_c 11.582(2)
_cell_measurement_temperature 293(2)
_cell_volume 1002.8(3)
_computing_structure_refinement 'SHELXL-97 (Sheldrick, 1997)'
_computing_structure_solution 'SHELXS-97 (Sheldrick, 1990)'
_diffrn_ambient_temperature 293(2)
_diffrn_measured_fraction_theta_full 0.999
_diffrn_measured_fraction_theta_max 0.999
_diffrn_radiation_monochromator graphite
_diffrn_radiation_source 'fine-focus sealed tube'
_diffrn_radiation_type MoK\a
_diffrn_radiation_wavelength 0.71073
_diffrn_reflns_av_R_equivalents 0.0566
_diffrn_reflns_av_sigmaI/netI 0.0413
_diffrn_reflns_limit_h_max 14
_diffrn_reflns_limit_h_min -14
_diffrn_reflns_limit_k_max 8
_diffrn_reflns_limit_k_min -8
_diffrn_reflns_limit_l_max 13
_diffrn_reflns_limit_l_min -13
_diffrn_reflns_number 8313
_diffrn_reflns_theta_full 25.00
_diffrn_reflns_theta_max 25.00
_diffrn_reflns_theta_min 3.24
_exptl_absorpt_coefficient_mu 5.084
_exptl_crystal_colour viridis
_exptl_crystal_density_diffrn 2.436
_exptl_crystal_density_method 'not measured'
_exptl_crystal_description fusiform
_exptl_crystal_F_000 710
_refine_diff_density_max 1.423
_refine_diff_density_min -1.368
_refine_diff_density_rms 0.171
_refine_ls_extinction_method none
_refine_ls_goodness_of_fit_ref 1.336
_refine_ls_hydrogen_treatment mixed
_refine_ls_matrix_type full
_refine_ls_number_parameters 145
_refine_ls_number_reflns 1773
_refine_ls_number_restraints 0
_refine_ls_restrained_S_all 1.336
_refine_ls_R_factor_all 0.0523
_refine_ls_R_factor_gt 0.0476
_refine_ls_shift/su_max 0.000
_refine_ls_shift/su_mean 0.000
_refine_ls_structure_factor_coef Fsqd
_refine_ls_weighting_details 'calc w=1/[\s^2^(Fo^2^)+(0.0142P)^2^+12.1907P] where P=(Fo^2^+2Fc^2^)/3'
_refine_ls_weighting_scheme calc
_refine_ls_wR_factor_gt 0.1052
_refine_ls_wR_factor_ref 0.1066
_reflns_number_gt 1644
_reflns_number_total 1773
_reflns_threshold_expression >2sigma(I)
_cod_data_source_file c5ra07972a1.cif
_cod_data_source_block 1
_cod_depositor_comments
;
The following automatic conversions were performed:

'_symmetry_cell_setting' value 'Monoclinic' changed to 'monoclinic'
according to
/usr/data/users/saulius/crontab/automatic-downloads/rss-feeds/RSC/lib/dictionaries/cif_core.dic
dictionary named 'cif_core.dic' version 2.4.2 from 2011-04-26.

Automatic conversion script
Id: cif_fix_values 3271 2015-04-21 07:52:19Z andrius 
;
_cod_original_sg_symbol_H-M P2/c
_cod_database_code 7221554

loop_
_symmetry_equiv_pos_as_xyz
'x, y, z'
'-x, y, -z+1/2'
'-x, -y, -z'
'x, -y, z-1/2'

loop_
_atom_site_label
_atom_site_type_symbol
_atom_site_fract_x
_atom_site_fract_y
_atom_site_fract_z
_atom_site_U_iso_or_equiv
_atom_site_adp_type
_atom_site_occupancy
_atom_site_symmetry_multiplicity
_atom_site_calc_flag
_atom_site_refinement_flags
O3 O 0.3998(6) 0.2700(11) 0.3336(6) 0.043(2) Uani 1 1 d .
N3 N 0.1330(6) 0.0394(11) 0.2487(6) 0.0278(19) Uani 1 1 d .
N2 N 0.0670(6) 0.0134(11) 0.1411(6) 0.0273(18) Uani 1 1 d .
Sm1 Sm 0.5000 0.47992(9) 0.2500 0.0161(2) Uani 1 2 d S
Cu2 Cu 0.08127(11) 0.1165(2) -0.11168(10) 0.0392(4) Uani 1 1 d .
O1 O 0.3679(5) 0.3481(9) 0.0755(5) 0.0285(15) Uani 1 1 d .
N1 N 0.1147(6) 0.0927(11) 0.0615(6) 0.0240(17) Uani 1 1 d .
O1W O 0.4889(6) 0.7004(9) 0.0951(5) 0.0332(16) Uani 1 1 d .
H1WB H 0.4189 0.7267 0.0644 0.040 Uiso 1 1 d R
H1WA H 0.5205 0.6688 0.0394 0.040 Uiso 1 1 d R
C1 C 0.2758(8) 0.2649(12) 0.0382(7) 0.022(2) Uani 1 1 d .
C2 C 0.2130(7) 0.1711(12) 0.1179(7) 0.0189(19) Uani 1 1 d .
O2 O 0.2268(6) 0.2536(10) -0.0722(5) 0.0367(19) Uani 1 1 d .
C3 C 0.2235(7) 0.1389(12) 0.2386(7) 0.0210(19) Uani 1 1 d .
O2W O 0.3074(3) 0.6221(5) 0.2322(4) 0.049(2) Uani 1 1 d .
H2WA H 0.2885 0.6786 0.2886 0.059 Uiso 1 1 d R
H2WB H 0.2912 0.6069 0.1575 0.059 Uiso 1 1 d R
N4 N 0.0000(3) 0.2866(5) -0.2500(4) 0.033(3) Uani 1 2 d SR
O4 O 0.2841(3) 0.1713(5) 0.4453(4) 0.043(2) Uani 1 1 d R
N5 N 0.0000(3) 0.4456(5) -0.2500(4) 0.044(3) Uani 1 2 d SR
C4 C 0.3083(3) 0.1963(5) 0.3479(4) 0.028(2) Uani 1 1 d R
O3W O 0.1221(3) 0.6146(5) 0.0314(4) 0.076(3) Uani 1 1 d R
H3WB H 0.1415 0.7202 0.0170 0.092 Uiso 1 1 d R
H3WA H 0.1349 0.6210 0.1065 0.092 Uiso 1 1 d R
N6 N 0.0000 0.598(2) -0.2500 0.113(9) Uani 1 2 d S

loop_
_atom_site_aniso_label
_atom_site_aniso_U_11
_atom_site_aniso_U_22
_atom_site_aniso_U_33
_atom_site_aniso_U_23
_atom_site_aniso_U_13
_atom_site_aniso_U_12
O3 0.031(4) 0.071(5) 0.022(4) 0.008(4) -0.003(3) -0.029(4)
N3 0.023(4) 0.045(5) 0.011(4) 0.003(3) -0.003(3) -0.015(4)
N2 0.026(4) 0.042(5) 0.012(4) 0.002(3) -0.001(3) -0.017(4)
Sm1 0.0108(3) 0.0222(4) 0.0140(3) 0.000 0.0002(2) 0.000
Cu2 0.0328(7) 0.0713(10) 0.0112(6) -0.0014(6) 0.0003(5) -0.0332(7)
O1 0.022(4) 0.041(4) 0.022(3) -0.001(3) 0.002(3) -0.011(3)
N1 0.017(4) 0.039(5) 0.014(4) 0.000(3) 0.000(3) -0.010(4)
O1W 0.030(4) 0.048(4) 0.020(4) 0.005(3) 0.001(3) 0.004(3)
C1 0.019(5) 0.033(5) 0.013(5) 0.000(4) 0.001(4) -0.002(4)
C2 0.012(4) 0.031(5) 0.011(4) -0.004(4) -0.003(3) 0.001(4)
O2 0.031(4) 0.065(5) 0.013(3) -0.001(3) 0.001(3) -0.028(4)
C3 0.018(5) 0.029(5) 0.016(4) 0.001(4) 0.002(4) -0.004(4)
O2W 0.035(4) 0.078(6) 0.030(4) -0.020(4) -0.003(3) 0.017(4)
N4 0.039(7) 0.028(7) 0.024(6) 0.000 -0.007(5) 0.000
O4 0.037(4) 0.072(5) 0.019(4) -0.004(4) 0.001(3) -0.026(4)
N5 0.064(10) 0.035(9) 0.027(7) 0.000 -0.001(6) 0.000
C4 0.024(5) 0.041(6) 0.019(5) -0.001(4) 0.002(4) -0.010(5)
O3W 0.078(7) 0.093(8) 0.053(6) -0.010(5) 0.005(5) 0.011(6)
N6 0.22(3) 0.021(9) 0.081(14) 0.000 0.000(15) 0.000

loop_
_atom_type_symbol
_atom_type_description
_atom_type_scat_dispersion_real
_atom_type_scat_dispersion_imag
_atom_type_scat_source
C C 0.0033 0.0016 'International Tables Vol C Tables 4.2.6.8 and 6.1.1.4'
H H 0.0000 0.0000 'International Tables Vol C Tables 4.2.6.8 and 6.1.1.4'
N N 0.0061 0.0033 'International Tables Vol C Tables 4.2.6.8 and 6.1.1.4'
O O 0.0106 0.0060 'International Tables Vol C Tables 4.2.6.8 and 6.1.1.4'
Cu Cu 0.3201 1.2651 'International Tables Vol C Tables 4.2.6.8 and 6.1.1.4'
Sm Sm -0.1638 3.4418 'International Tables Vol C Tables 4.2.6.8 and 6.1.1.4'

loop_
_geom_angle_atom_site_label_1
_geom_angle_atom_site_label_2
_geom_angle_atom_site_label_3
_geom_angle
_geom_angle_site_symmetry_1
_geom_angle_site_symmetry_3
C4 O3 Sm1 153.1(6) . .
N2 N3 C3 108.4(7) . .
N2 N3 Cu2 114.3(5) . 4_556
C3 N3 Cu2 136.7(6) . 4_556
N1 N2 N3 109.5(7) . .
N1 N2 Cu2 127.3(5) . 3
N3 N2 Cu2 123.2(5) . 3
O3 Sm1 O3 94.4(4) 2_655 .
O3 Sm1 O1W 145.9(2) 2_655 2_655
O3 Sm1 O1W 95.7(3) . 2_655
O3 Sm1 O1W 95.7(3) 2_655 .
O3 Sm1 O1W 145.9(2) . .
O1W Sm1 O1W 94.0(3) 2_655 .
O3 Sm1 O1 71.2(2) 2_655 .
O3 Sm1 O1 77.2(2) . .
O1W Sm1 O1 143.0(2) 2_655 .
O1W Sm1 O1 75.4(2) . .
O3 Sm1 O1 77.2(2) 2_655 2_655
O3 Sm1 O1 71.2(2) . 2_655
O1W Sm1 O1 75.4(2) 2_655 2_655
O1W Sm1 O1 143.0(2) . 2_655
O1 Sm1 O1 132.8(3) . 2_655
O3 Sm1 O2W 77.0(2) 2_655 2_655
O3 Sm1 O2W 143.76(19) . 2_655
O1W Sm1 O2W 75.67(19) 2_655 2_655
O1W Sm1 O2W 70.38(18) . 2_655
O1 Sm1 O2W 129.87(17) . 2_655
O1 Sm1 O2W 72.60(18) 2_655 2_655
O3 Sm1 O2W 143.76(19) 2_655 .
O3 Sm1 O2W 77.0(2) . .
O1W Sm1 O2W 70.38(18) 2_655 .
O1W Sm1 O2W 75.67(19) . .
O1 Sm1 O2W 72.60(18) . .
O1 Sm1 O2W 129.87(17) 2_655 .
O2W Sm1 O2W 129.38(19) 2_655 .
N1 Cu2 O2 81.2(3) . .
N1 Cu2 N2 95.6(3) . 3
O2 Cu2 N2 175.9(3) . 3
N1 Cu2 N4 141.8(3) . .
O2 Cu2 N4 95.1(2) . .
N2 Cu2 N4 85.9(3) 3 .
N1 Cu2 N3 132.9(3) . 4
O2 Cu2 N3 94.1(3) . 4
N2 Cu2 N3 89.9(3) 3 4
N4 Cu2 N3 85.2(2) . 4
C1 O1 Sm1 145.9(6) . .
N2 N1 C2 108.7(7) . .
N2 N1 Cu2 137.0(6) . .
C2 N1 Cu2 114.3(6) . .
Sm1 O1W H1WB 110.6 . .
Sm1 O1W H1WA 114.5 . .
H1WB O1W H1WA 107.7 . .
O1 C1 O2 122.9(8) . .
O1 C1 C2 123.0(7) . .
O2 C1 C2 114.1(8) . .
N1 C2 C3 106.5(8) . .
N1 C2 C1 114.2(7) . .
C3 C2 C1 139.4(8) . .
C1 O2 Cu2 116.3(6) . .
N3 C3 C2 107.0(7) . .
N3 C3 C4 119.3(7) . .
C2 C3 C4 133.6(7) . .
Sm1 O2W H2WA 123.2 . .
Sm1 O2W H2WB 91.1 . .
H2WA O2W H2WB 144.1 . .
N5 N4 Cu2 127.27(12) . 2_554
N5 N4 Cu2 127.27(11) . .
Cu2 N4 Cu2 105.45(19) 2_554 .
N6 N5 N4 180.0(3) . .
O4 C4 O3 124.7(3) . .
O4 C4 C3 118.5(4) . .
O3 C4 C3 116.8(5) . .
H3WB O3W H3WA 98.9 . .

loop_
_geom_bond_atom_site_label_1
_geom_bond_atom_site_label_2
_geom_bond_distance
_geom_bond_site_symmetry_2
O3 C4 1.263(8) .
O3 Sm1 2.311(7) .
N3 N2 1.328(10) .
N3 C3 1.335(11) .
N3 Cu2 2.191(7) 4_556
N2 N1 1.326(10) .
N2 Cu2 1.973(7) 3
Sm1 O3 2.311(7) 2_655
Sm1 O1W 2.419(6) 2_655
Sm1 O1W 2.419(6) .
Sm1 O1 2.467(6) .
Sm1 O1 2.467(6) 2_655
Sm1 O2W 2.488(4) 2_655
Sm1 O2W 2.488(4) .
Cu2 N1 1.963(7) .
Cu2 O2 1.972(6) .
Cu2 N2 1.973(7) 3
Cu2 N4 2.102(4) .
Cu2 N3 2.191(7) 4
O1 C1 1.247(10) .
N1 C2 1.338(11) .
O1W H1WB 0.8500 .
O1W H1WA 0.8500 .
C1 O2 1.282(10) .
C1 C2 1.488(12) .
C2 C3 1.396(11) .
C3 C4 1.491(9) .
O2W H2WA 0.8500 .
O2W H2WB 0.8500 .
N4 N5 1.1904 .
N4 Cu2 2.102(4) 2_554
O4 C4 1.2400 .
N5 N6 1.138(16) .
O3W H3WB 0.8499 .
O3W H3WA 0.8499 .
